data_7007205
loop_
_publ_author_name
'Helm, Monte L.'
'Hill, Lensey L.'
'Lee, John P.'
'Van Derveer, Donald G.'
'Grant, Gregory J.'

_publ_section_title
;
 Cadmium-113 NMR studies on homoleptic complexes containing thioether
 ligands: the crystal structures of [Cd([12]aneS4)2](ClO4)2,
 [Cd([18]aneS4N2)](PF6)2 and [Cd([9]aneS3)2](PF6)2.
;
_journal_issue 29
_journal_name_full 'Dalton transactions (Cambridge, England : 2003)'
_journal_page_first 3534
_journal_page_last 3543
_journal_paper_doi 10.1039/b601665k
_journal_year 2006
_chemical_formula_sum 'C18 H38 Cd Cl2 N2 O12 S8'
_chemical_formula_weight 914.28
_chemical_name_common (Cd(12S4)2)(ClO4)2
_chemical_name_systematic
;
?
;
_space_group_IT_number 14
_symmetry_cell_setting monoclinic
_symmetry_space_group_name_Hall '-P 2ybc'
_symmetry_space_group_name_H-M 'P 1 21/c 1'
_atom_sites_solution_hydrogens geom
_atom_sites_solution_primary direct
_atom_sites_solution_secondary difmap
_audit_creation_method SHELXL-97
_cell_angle_alpha 90.00
_cell_angle_beta 114.441(2)
_cell_angle_gamma 90.00
_cell_formula_units_Z 4
_cell_length_a 21.323(3)
_cell_length_b 8.4702(13)
_cell_length_c 21.334(3)
_cell_measurement_temperature 193(2)
_cell_volume 3507.8(9)
_computing_cell_refinement 'Bruker XSCANS'
_computing_data_collection 'Bruker XSCANS'
_computing_data_reduction 'Bruker SHELXTL'
_computing_molecular_graphics 'Bruker SHELXTL'
_computing_publication_material 'Bruker SHELXTL'
_computing_structure_refinement 'SHELXL-97 (Sheldrick, 1997)'
_computing_structure_solution 'SHELXS-97 (Sheldrick, 1990)'
_diffrn_ambient_temperature 193(2)
_diffrn_measured_fraction_theta_full 0.997
_diffrn_measured_fraction_theta_max 0.997
_diffrn_measurement_device_type 'Bruker P4'
_diffrn_measurement_method '\w scans'
_diffrn_radiation_monochromator graphite
_diffrn_radiation_source 'fine-focus sealed tube'
_diffrn_radiation_type MoK\a
_diffrn_radiation_wavelength 0.71073
_diffrn_reflns_av_R_equivalents 0.0641
_diffrn_reflns_av_sigmaI/netI 0.0974
_diffrn_reflns_limit_h_max 25
_diffrn_reflns_limit_h_min -25
_diffrn_reflns_limit_k_max 10
_diffrn_reflns_limit_k_min -10
_diffrn_reflns_limit_l_max 20
_diffrn_reflns_limit_l_min -25
_diffrn_reflns_number 17616
_diffrn_reflns_theta_full 25.10
_diffrn_reflns_theta_max 25.10
_diffrn_reflns_theta_min 1.92
_exptl_absorpt_coefficient_mu 1.306
_exptl_absorpt_correction_T_max 0.8424
_exptl_absorpt_correction_T_min 0.6907
_exptl_absorpt_correction_type none
_exptl_crystal_density_diffrn 1.731
_exptl_crystal_density_method 'not measured'
_exptl_crystal_F_000 1864
_exptl_crystal_size_max 0.31
_exptl_crystal_size_mid 0.17
_exptl_crystal_size_min 0.14
_refine_diff_density_max 0.771
_refine_diff_density_min -1.752
_refine_diff_density_rms 0.139
_refine_ls_extinction_method none
_refine_ls_goodness_of_fit_ref 1.048
_refine_ls_hydrogen_treatment mixed
_refine_ls_matrix_type full
_refine_ls_number_parameters 426
_refine_ls_number_reflns 6238
_refine_ls_number_restraints 0
_refine_ls_restrained_S_all 1.048
_refine_ls_R_factor_all 0.0699
_refine_ls_R_factor_gt 0.0522
_refine_ls_shift/su_max 0.002
_refine_ls_shift/su_mean 0.000
_refine_ls_structure_factor_coef Fsqd
_refine_ls_weighting_details 'calc w=1/[\s^2^(Fo^2^)+(0.0411P)^2^+4.5051P] where P=(Fo^2^+2Fc^2^)/3'
_refine_ls_weighting_scheme calc
_refine_ls_wR_factor_gt 0.1258
_refine_ls_wR_factor_ref 0.1388
_reflns_number_gt 4758
_reflns_number_total 6238
_reflns_threshold_expression >2sigma(I)
_cod_data_source_file b601665k.txt
_cod_data_source_block grant41
_cod_depositor_comments
;
The following automatic conversions were performed:
'_symmetry_cell_setting' value 'Monoclinic' changed to 'monoclinic'
according to '/home/saulius/struct/CIF-dictionaries/cif_core.dic'
dictionary named 'cif_core.dic' version 2.4.1 from 2010-06-29.

Automatic conversion script
Id: cif_fix_enum 1527 2010-12-29 10:47:43Z saulius 
;
_cod_original_cell_volume 3507.9(9)
_cod_original_sg_symbol_H-M P2(1)/c
_cod_database_code 7007205

loop_
_symmetry_equiv_pos_as_xyz
'x, y, z'
'-x, y+1/2, -z+1/2'
'-x, -y, -z'
'x, -y-1/2, z-1/2'

loop_
_atom_site_label
_atom_site_type_symbol
_atom_site_fract_x
_atom_site_fract_y
_atom_site_fract_z
_atom_site_U_iso_or_equiv
_atom_site_adp_type
_atom_site_occupancy
_atom_site_symmetry_multiplicity
_atom_site_calc_flag
_atom_site_refinement_flags
_atom_site_disorder_assembly
_atom_site_disorder_group
Cd1 Cd 0.246629(17) 0.98496(4) 0.501717(17) 0.02071(14) Uani 1 1 d . . .
S1 S 0.10279(6) 1.02728(14) 0.43313(7) 0.0237(3) Uani 1 1 d . . .
C2 C 0.0820(2) 1.1586(6) 0.4888(3) 0.0259(11) Uani 1 1 d . . .
H2A H 0.0347 1.1908 0.4661 0.041(11) Uiso 1 1 calc R . .
H2B H 0.0878 1.1038 0.5302 0.041(11) Uiso 1 1 calc R . .
C3 C 0.1288(2) 1.3050(6) 0.5069(3) 0.0259(11) Uani 1 1 d . . .
H3A H 0.1141 1.3758 0.5333 0.029(10) Uiso 1 1 calc R . .
H3B H 0.1225 1.3580 0.4650 0.029(10) Uiso 1 1 calc R . .
S4 S 0.21980(6) 1.26611(14) 0.55489(6) 0.0238(3) Uani 1 1 d . . .
C5 C 0.2241(3) 1.2036(6) 0.6377(3) 0.0270(11) Uani 1 1 d . . .
H5A H 0.2181 1.2933 0.6621 0.044(12) Uiso 1 1 calc R . .
H5B H 0.1876 1.1302 0.6310 0.044(12) Uiso 1 1 calc R . .
C6 C 0.2928(3) 1.1263(6) 0.6798(3) 0.0290(12) Uani 1 1 d . . .
H6A H 0.2957 1.1064 0.7252 0.029(10) Uiso 1 1 calc R . .
H6B H 0.3288 1.1993 0.6841 0.029(10) Uiso 1 1 calc R . .
S7 S 0.30815(6) 0.94267(14) 0.64472(6) 0.0242(3) Uani 1 1 d . . .
C8 C 0.2515(3) 0.8092(6) 0.6625(3) 0.0301(12) Uani 1 1 d . . .
H8A H 0.2730 0.7760 0.7098 0.035(10) Uiso 1 1 calc R . .
H8B H 0.2095 0.8629 0.6557 0.035(10) Uiso 1 1 calc R . .
C9 C 0.2351(3) 0.6648(6) 0.6157(3) 0.0274(12) Uani 1 1 d . . .
H9A H 0.2079 0.5933 0.6292 0.031(10) Uiso 1 1 calc R . .
H9B H 0.2776 0.6122 0.6235 0.031(10) Uiso 1 1 calc R . .
S10 S 0.18973(6) 0.70300(14) 0.52442(6) 0.0241(3) Uani 1 1 d . . .
C11 C 0.1045(2) 0.7648(6) 0.5153(3) 0.0281(12) Uani 1 1 d . . .
H11A H 0.0791 0.6749 0.5194 0.039(11) Uiso 1 1 calc R . .
H11B H 0.1088 0.8384 0.5511 0.039(11) Uiso 1 1 calc R . .
C12 C 0.0669(2) 0.8415(6) 0.4456(3) 0.0291(12) Uani 1 1 d . . .
H12A H 0.0200 0.8595 0.4386 0.029(10) Uiso 1 1 calc R . .
H12B H 0.0662 0.7688 0.4108 0.029(10) Uiso 1 1 calc R . .
S13 S 0.20518(6) 0.81627(16) 0.37416(7) 0.0287(3) Uani 1 1 d . . .
C14 C 0.2700(3) 0.6645(6) 0.3910(3) 0.0324(12) Uani 1 1 d . . .
H14A H 0.2577 0.5759 0.4117 0.034(10) Uiso 1 1 calc R . .
H14B H 0.2690 0.6297 0.3478 0.034(10) Uiso 1 1 calc R . .
C15 C 0.3431(3) 0.7132(7) 0.4372(3) 0.0310(12) Uani 1 1 d . . .
H15A H 0.3554 0.8055 0.4187 0.038(11) Uiso 1 1 calc R . .
H15B H 0.3744 0.6300 0.4391 0.038(11) Uiso 1 1 calc R . .
S16 S 0.35019(6) 0.75476(15) 0.52351(7) 0.0287(3) Uani 1 1 d . . .
C17 C 0.4324(2) 0.8539(6) 0.5620(3) 0.0331(13) Uani 1 1 d . . .
H17A H 0.4448 0.8644 0.6105 0.045(12) Uiso 1 1 calc R . .
H17B H 0.4664 0.7884 0.5564 0.045(12) Uiso 1 1 calc R . .
C18 C 0.4348(3) 1.0190(6) 0.5323(3) 0.0366(14) Uani 1 1 d . . .
H18A H 0.4211 1.0113 0.4835 0.056(14) Uiso 1 1 calc R . .
H18B H 0.4810 1.0591 0.5528 0.056(14) Uiso 1 1 calc R . .
S19 S 0.37757(6) 1.15263(16) 0.54967(7) 0.0295(3) Uani 1 1 d . . .
C20 C 0.3656(3) 1.3031(6) 0.4855(3) 0.0326(13) Uani 1 1 d . . .
H20A H 0.3447 1.3937 0.4960 0.036(11) Uiso 1 1 calc R . .
H20B H 0.4101 1.3348 0.4886 0.036(11) Uiso 1 1 calc R . .
C21 C 0.3216(3) 1.2524(7) 0.4117(3) 0.0358(13) Uani 1 1 d . . .
H21A H 0.3406 1.1587 0.4011 0.036(11) Uiso 1 1 calc R . .
H21B H 0.3218 1.3341 0.3805 0.036(11) Uiso 1 1 calc R . .
S22 S 0.23397(7) 1.21454(15) 0.40038(7) 0.0284(3) Uani 1 1 d . . .
C23 C 0.1980(3) 1.1120(6) 0.3180(3) 0.0328(13) Uani 1 1 d . . .
H23A H 0.1490 1.1047 0.3032 0.039(11) Uiso 1 1 calc R . .
H23B H 0.2064 1.1747 0.2848 0.039(11) Uiso 1 1 calc R . .
C24 C 0.2260(3) 0.9477(6) 0.3182(3) 0.0339(13) Uani 1 1 d . . .
H24A H 0.2751 0.9529 0.3335 0.041(11) Uiso 1 1 calc R . .
H24B H 0.2068 0.9064 0.2721 0.041(11) Uiso 1 1 calc R . .
Cl1 Cl 0.05142(7) 1.00116(15) 0.15172(8) 0.0361(3) Uani 1 1 d . . .
O1 O -0.0053(5) 0.9816(10) 0.0927(7) 0.115(5) Uani 0.67 1 d P . .
O1' O 0.0047(11) 0.879(3) 0.1579(12) 0.104(6) Uiso 0.33 1 d P . .
O2 O 0.0433(3) 1.1330(7) 0.1879(3) 0.100(2) Uani 1 1 d . . .
O3 O 0.1148(8) 1.019(2) 0.1489(8) 0.042(4) Uiso 0.33 1 d P . .
O3' O 0.1031(11) 1.107(3) 0.1491(12) 0.109(7) Uiso 0.33 1 d P . .
O3" O 0.0210(9) 1.026(2) 0.0761(9) 0.051(5) Uiso 0.33 1 d P . .
O4 O 0.1115(8) 0.916(3) 0.1626(8) 0.072(5) Uani 0.33 1 d P . .
O4' O 0.0831(12) 0.861(3) 0.1794(13) 0.095(7) Uiso 0.33 1 d P . .
O4" O 0.0587(7) 0.8849(15) 0.2058(7) 0.048(3) Uiso 0.33 1 d P . .
Cl2 Cl 0.39719(8) 1.48535(15) 0.78712(8) 0.0346(3) Uani 1 1 d . . .
O5 O 0.4065(3) 1.5387(8) 0.8525(3) 0.088(2) Uani 1 1 d . . .
O6 O 0.3255(2) 1.4571(6) 0.7487(3) 0.0688(15) Uani 1 1 d . . .
O7 O 0.4074(5) 1.6074(9) 0.7436(5) 0.070(2) Uani 0.67 1 d P . .
O7' O 0.4499(12) 1.585(3) 0.7863(12) 0.106(7) Uiso 0.33 1 d P . .
O8 O 0.4345(2) 1.3467(6) 0.7887(3) 0.0803(18) Uani 1 1 d . . .
N1 N 0.4460(2) 0.9725(5) 0.8553(3) 0.0321(11) Uani 1 1 d . . .
O9 O 0.3840(2) 0.9674(5) 0.8279(2) 0.0448(11) Uani 1 1 d . . .
O10 O 0.4783(2) 0.9917(6) 0.9170(2) 0.0598(14) Uani 1 1 d . . .
C25 C 0.4848(3) 0.9565(8) 0.8118(3) 0.0495(17) Uani 1 1 d . . .
H25A H 0.4614 0.8837 0.7750 0.080(14) Uiso 1 1 calc R . .
H25B H 0.5303 0.9178 0.8393 0.080(14) Uiso 1 1 calc R . .
H25C H 0.4879 1.0576 0.7929 0.080(14) Uiso 1 1 calc R . .
N2 N -0.1080(2) 1.0041(5) 0.2912(2) 0.0302(10) Uani 1 1 d . . .
O11 O -0.1693(2) 0.9855(5) 0.2544(2) 0.0492(12) Uani 1 1 d . . .
O12 O -0.0853(2) 1.0135(4) 0.3538(2) 0.0395(10) Uani 1 1 d . . .
C26 C -0.0597(3) 1.0154(8) 0.2580(4) 0.0528(18) Uani 1 1 d . . .
H26A H -0.0417 0.9125 0.2560 0.13(2) Uiso 1 1 calc R . .
H26B H -0.0224 1.0848 0.2842 0.13(2) Uiso 1 1 calc R . .
H26C H -0.0834 1.0562 0.2122 0.13(2) Uiso 1 1 calc R . .

loop_
_atom_site_aniso_label
_atom_site_aniso_U_11
_atom_site_aniso_U_22
_atom_site_aniso_U_33
_atom_site_aniso_U_23
_atom_site_aniso_U_13
_atom_site_aniso_U_12
Cd1 0.0230(2) 0.0192(2) 0.0212(2) 0.00006(14) 0.01034(17) 0.00096(14)
S1 0.0252(6) 0.0218(6) 0.0261(7) 0.0001(5) 0.0128(5) 0.0011(5)
C2 0.024(2) 0.025(3) 0.031(3) 0.002(2) 0.014(2) 0.004(2)
C3 0.026(2) 0.020(2) 0.029(3) 0.003(2) 0.008(2) 0.007(2)
S4 0.0282(6) 0.0191(6) 0.0248(7) 0.0013(5) 0.0118(5) 0.0002(5)
C5 0.038(3) 0.022(3) 0.025(3) -0.001(2) 0.018(2) 0.002(2)
C6 0.040(3) 0.021(3) 0.024(3) 0.000(2) 0.012(2) 0.003(2)
S7 0.0293(6) 0.0199(6) 0.0238(7) 0.0004(5) 0.0114(5) 0.0024(5)
C8 0.043(3) 0.028(3) 0.024(3) -0.001(2) 0.018(3) 0.000(2)
C9 0.032(3) 0.021(3) 0.026(3) 0.001(2) 0.010(2) 0.004(2)
S10 0.0279(6) 0.0190(6) 0.0265(7) 0.0003(5) 0.0122(6) 0.0017(5)
C11 0.026(3) 0.021(3) 0.035(3) 0.004(2) 0.011(2) -0.003(2)
C12 0.026(3) 0.025(3) 0.039(3) -0.001(2) 0.015(2) -0.003(2)
S13 0.0295(7) 0.0313(7) 0.0271(7) -0.0010(6) 0.0136(6) 0.0035(6)
C14 0.039(3) 0.031(3) 0.028(3) -0.005(2) 0.015(3) 0.005(2)
C15 0.031(3) 0.039(3) 0.027(3) -0.004(2) 0.015(2) 0.009(2)
S16 0.0301(7) 0.0307(7) 0.0275(7) -0.0026(6) 0.0141(6) 0.0045(6)
C17 0.019(2) 0.044(3) 0.032(3) -0.005(3) 0.007(2) 0.006(2)
C18 0.028(3) 0.046(3) 0.039(3) -0.001(3) 0.017(3) 0.001(3)
S19 0.0281(6) 0.0322(7) 0.0301(7) -0.0008(6) 0.0138(6) -0.0009(6)
C20 0.030(3) 0.034(3) 0.035(3) 0.002(2) 0.015(3) -0.008(2)
C21 0.032(3) 0.044(3) 0.040(3) 0.004(3) 0.022(3) -0.005(3)
S22 0.0311(7) 0.0309(7) 0.0254(7) 0.0022(6) 0.0138(6) -0.0023(6)
C23 0.037(3) 0.040(3) 0.018(3) 0.006(2) 0.008(2) 0.000(3)
C24 0.043(3) 0.037(3) 0.025(3) -0.004(2) 0.017(3) -0.005(3)
Cl1 0.0332(7) 0.0322(7) 0.0415(8) 0.0044(6) 0.0142(7) 0.0042(6)
O1 0.071(7) 0.048(5) 0.124(10) -0.033(6) -0.061(7) 0.010(5)
O2 0.113(5) 0.095(4) 0.065(4) -0.024(3) 0.009(4) 0.033(4)
O4 0.048(9) 0.110(15) 0.061(10) 0.004(11) 0.027(8) 0.055(11)
Cl2 0.0401(8) 0.0321(7) 0.0373(8) -0.0084(6) 0.0218(7) -0.0052(6)
O5 0.046(3) 0.171(6) 0.043(3) -0.046(4) 0.014(2) -0.007(3)
O6 0.049(3) 0.082(3) 0.052(3) -0.027(3) -0.003(2) 0.020(3)
O7 0.088(6) 0.053(5) 0.100(7) 0.026(5) 0.068(6) 0.009(4)
O8 0.049(3) 0.063(3) 0.096(4) -0.009(3) -0.002(3) 0.025(2)
N1 0.029(3) 0.039(3) 0.029(3) 0.005(2) 0.013(2) -0.002(2)
O9 0.040(2) 0.062(3) 0.036(2) 0.012(2) 0.019(2) 0.008(2)
O10 0.050(3) 0.093(4) 0.034(3) -0.007(2) 0.015(2) -0.014(2)
C25 0.050(4) 0.066(4) 0.044(4) 0.002(3) 0.030(3) 0.007(3)
N2 0.034(3) 0.030(2) 0.028(3) 0.0027(19) 0.014(2) 0.007(2)
O11 0.035(2) 0.072(3) 0.040(3) -0.001(2) 0.015(2) 0.004(2)
O12 0.044(2) 0.044(2) 0.031(2) -0.0003(18) 0.017(2) 0.0030(18)
C26 0.042(4) 0.083(5) 0.047(4) 0.008(4) 0.032(3) 0.006(3)

loop_
_atom_type_symbol
_atom_type_description
_atom_type_scat_dispersion_real
_atom_type_scat_dispersion_imag
_atom_type_scat_source
C C 0.0033 0.0016 'International Tables Vol C Tables 4.2.6.8 and 6.1.1.4'
H H 0.0000 0.0000 'International Tables Vol C Tables 4.2.6.8 and 6.1.1.4'
O O 0.0106 0.0060 'International Tables Vol C Tables 4.2.6.8 and 6.1.1.4'
S S 0.1246 0.1234 'International Tables Vol C Tables 4.2.6.8 and 6.1.1.4'
Cl Cl 0.1484 0.1585 'International Tables Vol C Tables 4.2.6.8 and 6.1.1.4'
Cd Cd -0.8075 1.2024 'International Tables Vol C Tables 4.2.6.8 and 6.1.1.4'
N N 0.0061 0.0033 'International Tables Vol C Tables 4.2.6.8 and 6.1.1.4'

loop_
_geom_angle_atom_site_label_1
_geom_angle_atom_site_label_2
_geom_angle_atom_site_label_3
_geom_angle
_geom_angle_site_symmetry_1
_geom_angle_site_symmetry_3
_geom_angle_publ_flag
S4 Cd1 S7 75.48(4) . . ?
S4 Cd1 S10 118.58(4) . . ?
S7 Cd1 S10 75.20(4) . . ?
S4 Cd1 S1 75.01(4) . . ?
S7 Cd1 S1 119.99(4) . . ?
S10 Cd1 S1 75.12(4) . . ?
S4 Cd1 S16 142.64(4) . . ?
S7 Cd1 S16 75.61(4) . . ?
S10 Cd1 S16 75.51(4) . . ?
S1 Cd1 S16 141.06(4) . . ?
S4 Cd1 S22 75.79(4) . . ?
S7 Cd1 S22 140.52(4) . . ?
S10 Cd1 S22 143.35(4) . . ?
S1 Cd1 S22 77.14(4) . . ?
S16 Cd1 S22 114.73(4) . . ?
S4 Cd1 S13 140.72(4) . . ?
S7 Cd1 S13 142.26(4) . . ?
S10 Cd1 S13 75.81(4) . . ?
S1 Cd1 S13 74.29(4) . . ?
S16 Cd1 S13 74.13(4) . . ?
S22 Cd1 S13 73.97(4) . . ?
S4 Cd1 S19 76.69(4) . . ?
S7 Cd1 S19 74.40(4) . . ?
S10 Cd1 S19 140.61(4) . . ?
S1 Cd1 S19 142.93(4) . . ?
S16 Cd1 S19 73.12(4) . . ?
S22 Cd1 S19 73.06(4) . . ?
S13 Cd1 S19 116.73(4) . . ?
C2 S1 C12 101.7(2) . . ?
C2 S1 Cd1 104.25(16) . . ?
C12 S1 Cd1 104.35(16) . . ?
C3 C2 S1 110.6(3) . . ?
C2 C3 S4 115.3(3) . . ?
C5 S4 C3 102.4(2) . . ?
C5 S4 Cd1 102.14(16) . . ?
C3 S4 Cd1 106.07(17) . . ?
C6 C5 S4 110.6(4) . . ?
C5 C6 S7 114.9(4) . . ?
C8 S7 C6 101.5(2) . . ?
C8 S7 Cd1 104.88(18) . . ?
C6 S7 Cd1 104.85(17) . . ?
C9 C8 S7 110.9(4) . . ?
C8 C9 S10 115.9(3) . . ?
C9 S10 C11 103.4(2) . . ?
C9 S10 Cd1 105.13(17) . . ?
C11 S10 Cd1 102.71(16) . . ?
C12 C11 S10 109.2(4) . . ?
C11 C12 S1 115.5(4) . . ?
C14 S13 C24 101.0(3) . . ?
C14 S13 Cd1 104.78(18) . . ?
C24 S13 Cd1 104.78(18) . . ?
C15 C14 S13 115.5(4) . . ?
C14 C15 S16 110.1(4) . . ?
C17 S16 C15 102.0(3) . . ?
C17 S16 Cd1 107.35(18) . . ?
C15 S16 Cd1 103.56(17) . . ?
C18 C17 S16 115.2(4) . . ?
C17 C18 S19 110.0(4) . . ?
C20 S19 C18 100.4(3) . . ?
C20 S19 Cd1 105.26(17) . . ?
C18 S19 Cd1 104.61(19) . . ?
C21 C20 S19 114.7(4) . . ?
C20 C21 S22 110.4(4) . . ?
C21 S22 C23 102.3(3) . . ?
C21 S22 Cd1 104.64(19) . . ?
C23 S22 Cd1 106.12(18) . . ?
C24 C23 S22 115.4(4) . . ?
C23 C24 S13 111.2(4) . . ?
O1 Cl1 O4' 112.9(10) . . ?
O1 Cl1 O3 119.2(10) . . ?
O4' Cl1 O3 78.2(11) . . ?
O1 Cl1 O4 119.8(9) . . ?
O4' Cl1 O4 39.7(10) . . ?
O3 Cl1 O4 38.9(9) . . ?
O1 Cl1 O2 110.1(5) . . ?
O4' Cl1 O2 126.8(11) . . ?
O3 Cl1 O2 106.4(7) . . ?
O4 Cl1 O2 128.9(8) . . ?
O1 Cl1 O3' 116.5(11) . . ?
O4' Cl1 O3' 107.9(13) . . ?
O3 Cl1 O3' 32.5(9) . . ?
O4 Cl1 O3' 70.5(13) . . ?
O2 Cl1 O3' 78.2(10) . . ?
O1 Cl1 O4" 114.3(8) . . ?
O4' Cl1 O4" 38.1(10) . . ?
O3 Cl1 O4" 108.5(9) . . ?
O4 Cl1 O4" 74.6(10) . . ?
O2 Cl1 O4" 95.6(6) . . ?
O3' Cl1 O4" 127.8(11) . . ?
O1 Cl1 O1' 67.6(10) . . ?
O4' Cl1 O1' 65.7(12) . . ?
O3 Cl1 O1' 141.7(11) . . ?
O4 Cl1 O1' 103.3(13) . . ?
O2 Cl1 O1' 105.3(9) . . ?
O3' Cl1 O1' 173.6(13) . . ?
O4" Cl1 O1' 47.2(9) . . ?
O1 Cl1 O3" 35.1(7) . . ?
O4' Cl1 O3" 120.4(13) . . ?
O3 Cl1 O3" 86.1(9) . . ?
O4 Cl1 O3" 102.2(10) . . ?
O2 Cl1 O3" 112.8(7) . . ?
O3' Cl1 O3" 82.4(11) . . ?
O4" Cl1 O3" 143.3(8) . . ?
O1' Cl1 O3" 100.8(10) . . ?
O3" O1 Cl1 81.2(14) . . ?
O3" O1 O1' 136.7(19) . . ?
Cl1 O1 O1' 60.1(9) . . ?
O4" O1' Cl1 66.4(12) . . ?
O4" O1' O4' 37.1(12) . . ?
Cl1 O1' O4' 53.8(11) . . ?
O4" O1' O1 118.1(17) . . ?
Cl1 O1' O1 52.3(8) . . ?
O4' O1' O1 93.0(15) . . ?
Cl1 O2 O3' 51.7(8) . . ?
O3' O3 O4 145(3) . . ?
O3' O3 Cl1 78(2) . . ?
O4 O3 Cl1 71.6(13) . . ?
O3' O3 O4' 124(3) . . ?
O4 O3 O4' 22.0(13) . . ?
Cl1 O3 O4' 50.5(9) . . ?
O3 O3' Cl1 70(2) . . ?
O3 O3' O4 18.8(18) . . ?
Cl1 O3' O4 53.7(9) . . ?
O3 O3' O2 114(3) . . ?
Cl1 O3' O2 50.1(7) . . ?
O4 O3' O2 94.9(12) . . ?
O1 O3" Cl1 63.7(14) . . ?
O3 O4 O4' 136(3) . . ?
O3 O4 Cl1 69.5(13) . . ?
O4' O4 Cl1 68.2(17) . . ?
O3 O4 O3' 16.0(15) . . ?
O4' O4 O3' 121(2) . . ?
Cl1 O4 O3' 55.8(10) . . ?
O3 O4 O4" 117.1(16) . . ?
O4' O4 O4" 21.4(17) . . ?
Cl1 O4 O4" 54.5(7) . . ?
O3' O4 O4" 101.2(11) . . ?
O4" O4' O4 137(3) . . ?
O4" O4' Cl1 77.1(19) . . ?
O4 O4' Cl1 72.1(17) . . ?
O4" O4' O1' 49.7(16) . . ?
O4 O4' O1' 129(3) . . ?
Cl1 O4' O1' 60.4(12) . . ?
O4" O4' O3 118(2) . . ?
O4 O4' O3 21.7(14) . . ?
Cl1 O4' O3 51.3(9) . . ?
O1' O4' O3 110.6(16) . . ?
O4' O4" O1' 93(2) . . ?
O4' O4" Cl1 64.8(17) . . ?
O1' O4" Cl1 66.4(12) . . ?
O4' O4" O4 21.6(17) . . ?
O1' O4" O4 99.1(15) . . ?
Cl1 O4" O4 50.8(7) . . ?
O5 Cl2 O7' 91.9(10) . . ?
O5 Cl2 O8 113.5(4) . . ?
O7' Cl2 O8 93.2(10) . . ?
O5 Cl2 O6 107.6(3) . . ?
O7' Cl2 O6 139.8(10) . . ?
O8 Cl2 O6 109.5(3) . . ?
O5 Cl2 O7 114.0(5) . . ?
O7' Cl2 O7 40.7(9) . . ?
O8 Cl2 O7 111.8(4) . . ?
O6 Cl2 O7 99.2(5) . . ?
O7' O7 Cl2 66.7(15) . . ?
O7 O7' Cl2 72.6(15) . . ?
O9 N1 O10 123.0(5) . . ?
O9 N1 C25 118.5(5) . . ?
O10 N1 C25 118.5(5) . . ?
O12 N2 O11 123.1(5) . . ?
O12 N2 C26 118.8(5) . . ?
O11 N2 C26 118.2(5) . . ?

loop_
_geom_bond_atom_site_label_1
_geom_bond_atom_site_label_2
_geom_bond_distance
_geom_bond_site_symmetry_2
_geom_bond_publ_flag
Cd1 S4 2.7968(13) . ?
Cd1 S7 2.8010(14) . ?
Cd1 S10 2.8101(13) . ?
Cd1 S1 2.8219(13) . ?
Cd1 S16 2.8363(13) . ?
Cd1 S22 2.8364(14) . ?
Cd1 S13 2.8702(14) . ?
Cd1 S19 2.9147(14) . ?
S1 C2 1.810(5) . ?
S1 C12 1.817(5) . ?
C2 C3 1.537(7) . ?
C3 S4 1.810(5) . ?
S4 C5 1.809(5) . ?
C5 C6 1.513(7) . ?
C6 S7 1.813(5) . ?
S7 C8 1.806(5) . ?
C8 C9 1.525(7) . ?
C9 S10 1.810(5) . ?
S10 C11 1.822(5) . ?
C11 C12 1.514(7) . ?
S13 C14 1.811(5) . ?
S13 C24 1.817(5) . ?
C14 C15 1.518(7) . ?
C15 S16 1.818(5) . ?
S16 C17 1.805(5) . ?
C17 C18 1.545(8) . ?
C18 S19 1.812(5) . ?
S19 C20 1.810(5) . ?
C20 C21 1.524(8) . ?
C21 S22 1.810(5) . ?
S22 C23 1.820(5) . ?
C23 C24 1.514(8) . ?
Cl1 O1 1.347(8) . ?
Cl1 O4' 1.37(2) . ?
Cl1 O3 1.385(15) . ?
Cl1 O4 1.404(12) . ?
Cl1 O2 1.409(6) . ?
Cl1 O3' 1.44(2) . ?
Cl1 O4" 1.476(14) . ?
Cl1 O1' 1.48(2) . ?
Cl1 O3" 1.484(18) . ?
O1 O3" 0.864(19) . ?
O1 O1' 1.57(2) . ?
O1' O4" 1.18(2) . ?
O1' O4' 1.55(3) . ?
O2 O3' 1.80(2) . ?
O3 O3' 0.79(2) . ?
O3 O4 0.93(2) . ?
O3 O4' 1.74(3) . ?
O3' O4 1.64(3) . ?
O4 O4' 0.94(2) . ?
O4 O4" 1.75(2) . ?
O4' O4" 0.93(2) . ?
Cl2 O5 1.400(5) . ?
Cl2 O7' 1.41(2) . ?
Cl2 O8 1.411(5) . ?
Cl2 O6 1.425(5) . ?
Cl2 O7 1.465(7) . ?
O7 O7' 1.00(2) . ?
N1 O9 1.206(6) . ?
N1 O10 1.218(6) . ?
N1 C25 1.483(8) . ?
N2 O12 1.220(6) . ?
N2 O11 1.224(6) . ?
N2 C26 1.476(8) . ?
